data_1573321
loop_
_publ_author_name
Vinaya,
'Yakuth, Syida A.'
'Mohan Kumar, Thaluru M.'
'Bhaskar, Besagarahally L.'
'Divakara, Thayamma R.'
'Yathirajan, Hemmige S.'
'Basavaraju, Yeriyur B.'
'Parkin, Sean'

_journal_coeditor_code NX2016
_journal_paper_doi 10.1107/S205698902401140X
_journal_year 2024
_chemical_formula_iupac 'C10 H9 N3 O5 S'
_chemical_formula_moiety 'C10 H9 N3 O5 S'
_chemical_formula_sum 'C10 H9 N3 O5 S'
_chemical_formula_weight 283.26
_chemical_name_systematic
;
5-Methyl-1<i>H</i>-pyrazol-3-yl 4-nitrobenzenesulfonate
;
_space_group_crystal_system triclinic
_space_group_IT_number 2
_space_group_name_Hall '-P 1'
_space_group_name_H-M_alt 'P -1'
_atom_sites_solution_hydrogens mixed
_atom_sites_solution_primary direct
_atom_sites_solution_secondary difmap
_audit_creation_method SHELXL-2019/3
_cell_angle_alpha 68.3400(10)
_cell_angle_beta 81.516(2)
_cell_angle_gamma 76.435(2)
_cell_formula_units_Z 4
_cell_length_a 7.0823(3)
_cell_length_b 11.7865(6)
_cell_length_c 15.8999(8)
_cell_measurement_reflns_used 9613
_cell_measurement_temperature 90.0(2)
_cell_measurement_theta_max 27.50
_cell_measurement_theta_min 2.71
_cell_volume 1196.39(10)
_computing_cell_refinement
;
<i>APEX5</i> (Bruker, 2023)
;
_computing_data_collection
;
<i>APEX5</i> (Bruker, 2023)
;
_computing_data_reduction
;
<i>APEX5</i> (Bruker, 2023)
;
_computing_molecular_graphics
;
<i>XP</i> in <i>SHELXTL</i> (Sheldrick, 2008)
;
_computing_publication_material
;
<i>SHELX</i> (Sheldrick, 2008) and <i>publCIF</i> (Westrip,
2010)
;
_computing_structure_refinement
;
<i>SHELXL2019/3</i> (Sheldrick, 2015b)
;
_computing_structure_solution
;
<i>SHELXT</i> (Sheldrick, 2015a)
;
_diffrn_ambient_temperature 90.0(2)
_diffrn_detector_area_resol_mean 7.41
_diffrn_measured_fraction_theta_full 0.994
_diffrn_measured_fraction_theta_max 0.994
_diffrn_measurement_device_type 'Bruker D8 Venture dual source'
_diffrn_measurement_method '\f and \w scans'
_diffrn_radiation_type MoK\a
_diffrn_radiation_wavelength 0.71073
_diffrn_reflns_av_R_equivalents 0.0389
_diffrn_reflns_av_unetI/netI 0.0235
_diffrn_reflns_limit_h_max 9
_diffrn_reflns_limit_h_min -8
_diffrn_reflns_limit_k_max 15
_diffrn_reflns_limit_k_min -15
_diffrn_reflns_limit_l_max 20
_diffrn_reflns_limit_l_min -20
_diffrn_reflns_number 43837
_diffrn_reflns_theta_full 25.242
_diffrn_reflns_theta_max 27.524
_diffrn_reflns_theta_min 1.896
_diffrn_source microsource
_exptl_absorpt_coefficient_mu 0.292
_exptl_absorpt_correction_T_max 0.971
_exptl_absorpt_correction_T_min 0.930
_exptl_absorpt_correction_type multi-scan
_exptl_absorpt_process_details
;
(<i>SADABS</i>; Krause <i>et al</i>., 2015)
;
_exptl_crystal_colour 'pale orange-brown'
_exptl_crystal_density_diffrn 1.573
_exptl_crystal_description 'solvent-rounded block'
_exptl_crystal_F_000 584
_exptl_crystal_size_max 0.280
_exptl_crystal_size_mid 0.210
_exptl_crystal_size_min 0.140
_refine_diff_density_max 0.306
_refine_diff_density_min -0.423
_refine_ls_extinction_method none
_refine_ls_goodness_of_fit_ref 1.042
_refine_ls_hydrogen_treatment mixed
_refine_ls_matrix_type full
_refine_ls_number_parameters 353
_refine_ls_number_reflns 5472
_refine_ls_number_restraints 0
_refine_ls_restrained_S_all 1.042
_refine_ls_R_factor_all 0.0316
_refine_ls_R_factor_gt 0.0269
_refine_ls_shift/su_max 0.001
_refine_ls_shift/su_mean 0.000
_refine_ls_structure_factor_coef Fsqd
_refine_ls_weighting_details 'w=1/[\s^2^(Fo^2^)+(0.0199P)^2^+0.6984P] where P=(Fo^2^+2Fc^2^)/3'
_refine_ls_weighting_scheme calc
_refine_ls_wR_factor_gt 0.0640
_refine_ls_wR_factor_ref 0.0666
_reflns_number_gt 4902
_reflns_number_total 5472
_reflns_threshold_expression 'I > 2\s(I)'
_cod_data_source_file nx2016.cif
_cod_data_source_block I
_cod_database_code 1573321
_shelx_space_group_comment
;
The symmetry employed for this shelxl refinement is uniquely defined
by the following loop, which should always be used as a source of
symmetry information in preference to the above space-group names.
They are only intended as comments.
;
_shelx_estimated_absorpt_t_min 0.923
_shelx_estimated_absorpt_t_max 0.960

loop_
_space_group_symop_operation_xyz
'x, y, z'
'-x, -y, -z'

loop_
_atom_site_type_symbol
_atom_site_label
_atom_site_fract_x
_atom_site_fract_y
_atom_site_fract_z
_atom_site_U_iso_or_equiv
_atom_site_adp_type
_atom_site_calc_flag
_atom_site_occupancy
_atom_site_disorder_assembly
_atom_site_disorder_group
S S1A 0.65614(4) 0.71414(3) 0.53685(2) 0.01651(7) Uani d 1 . .
O O1A 0.57056(13) 0.67119(8) 0.64020(6) 0.01783(18) Uani d 1 . .
O O2A 0.75936(13) 0.60887(9) 0.51477(6) 0.0230(2) Uani d 1 . .
O O3A 0.75121(13) 0.81135(9) 0.53055(6) 0.0229(2) Uani d 1 . .
O O4A -0.13447(15) 0.85898(10) 0.31425(7) 0.0315(2) Uani d 1 . .
O O5A -0.16207(15) 1.02917(10) 0.34137(7) 0.0310(2) Uani d 1 . .
N N1A 0.55538(15) 0.45947(10) 0.70016(7) 0.0172(2) Uani d 1 . .
N N2A 0.40705(15) 0.39661(10) 0.72300(7) 0.0170(2) Uani d 1 . .
H H2A 0.434(2) 0.3155(16) 0.7480(11) 0.025(4) Uiso d 1 . .
N N3A -0.07568(16) 0.92479(11) 0.34531(7) 0.0230(2) Uani d 1 . .
C C1A 0.46349(18) 0.57635(11) 0.66818(8) 0.0153(2) Uani d 1 . .
C C2A 0.26185(18) 0.59134(12) 0.66978(8) 0.0182(2) Uani d 1 . .
H H2AA 0.168467 0.666642 0.650595 0.022 Uiso calc 1 . .
C C3A 0.23007(18) 0.47108(12) 0.70577(8) 0.0178(2) Uani d 1 . .
C C4A 0.0480(2) 0.42099(14) 0.72260(10) 0.0269(3) Uani d 1 . .
H H4AA 0.010163 0.422405 0.665312 0.040 Uiso calc 1 . .
H H4AB -0.056285 0.472441 0.748079 0.040 Uiso calc 1 . .
H H4AC 0.070410 0.335177 0.765466 0.040 Uiso calc 1 . .
C C5A 0.44319(18) 0.77770(11) 0.47720(8) 0.0162(2) Uani d 1 . .
C C6A 0.34479(19) 0.89710(12) 0.47076(9) 0.0202(3) Uani d 1 . .
H H6A 0.393638 0.944183 0.496873 0.024 Uiso calc 1 . .
C C7A 0.17492(19) 0.94661(12) 0.42591(9) 0.0213(3) Uani d 1 . .
H H7A 0.106102 1.028563 0.419575 0.026 Uiso calc 1 . .
C C8A 0.10808(18) 0.87335(12) 0.39054(8) 0.0186(2) Uani d 1 . .
C C9A 0.20361(19) 0.75461(12) 0.39659(9) 0.0208(3) Uani d 1 . .
H H9A 0.153263 0.707371 0.371163 0.025 Uiso calc 1 . .
C C10A 0.37520(19) 0.70585(12) 0.44076(8) 0.0189(2) Uani d 1 . .
H H10A 0.444972 0.624470 0.445926 0.023 Uiso calc 1 . .
S S1B 0.76662(4) 0.14007(3) 0.96788(2) 0.01521(7) Uani d 1 . .
O O1B 0.82898(12) 0.13255(8) 0.86847(6) 0.01669(18) Uani d 1 . .
O O2B 0.92921(13) 0.17288(9) 0.98930(7) 0.0225(2) Uani d 1 . .
O O3B 0.69677(13) 0.03131(8) 1.02475(6) 0.01977(19) Uani d 1 . .
O O4B 0.15018(15) 0.68014(9) 0.87210(8) 0.0308(2) Uani d 1 . .
O O5B -0.05168(13) 0.55827(9) 0.89274(7) 0.0251(2) Uani d 1 . .
N N1B 0.55988(15) 0.13086(9) 0.79934(7) 0.0161(2) Uani d 1 . .
N N2B 0.50809(16) 0.04466(10) 0.77422(7) 0.0166(2) Uani d 1 . .
H H2B 0.400(3) 0.0622(16) 0.7499(12) 0.033(5) Uiso d 1 . .
N N3B 0.11314(16) 0.57702(10) 0.89035(7) 0.0197(2) Uani d 1 . .
C C1B 0.72563(17) 0.07052(11) 0.83722(8) 0.0144(2) Uani d 1 . .
C C2B 0.78320(18) -0.05058(11) 0.83709(8) 0.0171(2) Uani d 1 . .
H H2BA 0.896863 -0.109716 0.860015 0.020 Uiso calc 1 . .
C C3B 0.63631(19) -0.06460(11) 0.79581(8) 0.0177(2) Uani d 1 . .
C C4B 0.6056(2) -0.17205(13) 0.77508(10) 0.0278(3) Uani d 1 . .
H H4BA 0.621648 -0.153437 0.709356 0.042 Uiso calc 1 . .
H H4BB 0.473823 -0.187007 0.797278 0.042 Uiso calc 1 . .
H H4BC 0.701040 -0.246413 0.804956 0.042 Uiso calc 1 . .
C C5B 0.57217(17) 0.26894(11) 0.94752(8) 0.0143(2) Uani d 1 . .
C C6B 0.38283(18) 0.24866(11) 0.95975(8) 0.0162(2) Uani d 1 . .
H H6B 0.358137 0.166606 0.979940 0.019 Uiso calc 1 . .
C C7B 0.23122(18) 0.35076(11) 0.94185(8) 0.0170(2) Uani d 1 . .
H H7B 0.099937 0.340364 0.949966 0.020 Uiso calc 1 . .
C C8B 0.27494(18) 0.46842(11) 0.91184(8) 0.0161(2) Uani d 1 . .
C C9B 0.46244(18) 0.48948(11) 0.89999(8) 0.0173(2) Uani d 1 . .
H H9B 0.486532 0.571672 0.879863 0.021 Uiso calc 1 . .
C C10B 0.61422(18) 0.38741(11) 0.91830(8) 0.0168(2) Uani d 1 . .
H H10B 0.745178 0.398187 0.910992 0.020 Uiso calc 1 . .

loop_
_atom_site_aniso_label
_atom_site_aniso_U_11
_atom_site_aniso_U_22
_atom_site_aniso_U_33
_atom_site_aniso_U_12
_atom_site_aniso_U_13
_atom_site_aniso_U_23
S1A 0.01586(14) 0.01781(15) 0.01583(15) -0.00515(11) -0.00157(11) -0.00453(11)
O1A 0.0224(4) 0.0181(4) 0.0148(4) -0.0083(3) -0.0019(3) -0.0050(3)
O2A 0.0208(5) 0.0244(5) 0.0230(5) -0.0009(4) -0.0012(4) -0.0094(4)
O3A 0.0215(5) 0.0239(5) 0.0241(5) -0.0108(4) -0.0031(4) -0.0048(4)
O4A 0.0260(5) 0.0421(6) 0.0315(6) -0.0058(5) -0.0115(4) -0.0157(5)
O5A 0.0240(5) 0.0300(5) 0.0335(6) 0.0023(4) -0.0068(4) -0.0075(5)
N1A 0.0177(5) 0.0177(5) 0.0162(5) -0.0041(4) -0.0016(4) -0.0054(4)
N2A 0.0192(5) 0.0135(5) 0.0177(5) -0.0039(4) -0.0018(4) -0.0041(4)
N3A 0.0180(5) 0.0302(6) 0.0180(5) -0.0045(5) -0.0015(4) -0.0051(5)
C1A 0.0193(6) 0.0151(6) 0.0125(5) -0.0054(5) -0.0017(4) -0.0046(4)
C2A 0.0180(6) 0.0168(6) 0.0177(6) -0.0009(5) -0.0034(5) -0.0042(5)
C3A 0.0177(6) 0.0201(6) 0.0157(6) -0.0042(5) -0.0022(5) -0.0057(5)
C4A 0.0228(7) 0.0292(7) 0.0297(7) -0.0109(6) -0.0018(6) -0.0080(6)
C5A 0.0171(6) 0.0178(6) 0.0130(5) -0.0058(5) -0.0003(4) -0.0033(5)
C6A 0.0208(6) 0.0185(6) 0.0234(6) -0.0071(5) -0.0025(5) -0.0072(5)
C7A 0.0202(6) 0.0176(6) 0.0244(7) -0.0034(5) -0.0015(5) -0.0054(5)
C8A 0.0155(6) 0.0247(6) 0.0139(6) -0.0052(5) -0.0016(4) -0.0037(5)
C9A 0.0233(6) 0.0249(7) 0.0175(6) -0.0067(5) -0.0034(5) -0.0093(5)
C10A 0.0223(6) 0.0182(6) 0.0171(6) -0.0036(5) -0.0022(5) -0.0072(5)
S1B 0.01556(14) 0.01389(14) 0.01669(15) -0.00051(11) -0.00472(11) -0.00597(11)
O1B 0.0154(4) 0.0182(4) 0.0190(4) -0.0045(3) -0.0003(3) -0.0090(3)
O2B 0.0192(4) 0.0218(5) 0.0308(5) -0.0003(4) -0.0104(4) -0.0131(4)
O3B 0.0245(5) 0.0140(4) 0.0180(4) -0.0009(3) -0.0030(4) -0.0035(3)
O4B 0.0298(5) 0.0151(5) 0.0473(6) 0.0016(4) -0.0057(5) -0.0130(4)
O5B 0.0169(4) 0.0256(5) 0.0314(5) 0.0016(4) -0.0046(4) -0.0106(4)
N1B 0.0174(5) 0.0139(5) 0.0170(5) -0.0029(4) -0.0024(4) -0.0053(4)
N2B 0.0181(5) 0.0151(5) 0.0172(5) -0.0030(4) -0.0049(4) -0.0050(4)
N3B 0.0199(5) 0.0171(5) 0.0216(5) 0.0006(4) -0.0022(4) -0.0085(4)
C1B 0.0155(5) 0.0148(6) 0.0131(5) -0.0036(4) -0.0007(4) -0.0048(4)
C2B 0.0189(6) 0.0143(6) 0.0164(6) 0.0001(5) -0.0036(5) -0.0046(5)
C3B 0.0230(6) 0.0136(6) 0.0158(6) -0.0024(5) -0.0034(5) -0.0042(5)
C4B 0.0356(8) 0.0180(6) 0.0334(8) -0.0036(6) -0.0115(6) -0.0104(6)
C5B 0.0158(6) 0.0142(5) 0.0133(5) -0.0009(4) -0.0024(4) -0.0058(4)
C6B 0.0192(6) 0.0142(6) 0.0155(6) -0.0049(5) -0.0002(5) -0.0048(5)
C7B 0.0146(6) 0.0188(6) 0.0184(6) -0.0040(5) 0.0001(5) -0.0075(5)
C8B 0.0179(6) 0.0151(6) 0.0148(6) 0.0006(5) -0.0018(4) -0.0066(5)
C9B 0.0219(6) 0.0139(6) 0.0170(6) -0.0050(5) -0.0014(5) -0.0055(5)
C10B 0.0167(6) 0.0173(6) 0.0179(6) -0.0047(5) -0.0015(5) -0.0070(5)

loop_
_atom_type_symbol
_atom_type_description
_atom_type_scat_dispersion_real
_atom_type_scat_dispersion_imag
_atom_type_scat_source
C C 0.0033 0.0016 'International Tables Vol C Tables 4.2.6.8 and 6.1.1.4'
H H 0.0000 0.0000 'International Tables Vol C Tables 4.2.6.8 and 6.1.1.4'
N N 0.0061 0.0033 'International Tables Vol C Tables 4.2.6.8 and 6.1.1.4'
O O 0.0106 0.0060 'International Tables Vol C Tables 4.2.6.8 and 6.1.1.4'
S S 0.1246 0.1234 'International Tables Vol C Tables 4.2.6.8 and 6.1.1.4'

loop_
_geom_angle_atom_site_label_1
_geom_angle_atom_site_label_2
_geom_angle_atom_site_label_3
_geom_angle_site_symmetry_1
_geom_angle_site_symmetry_3
_geom_angle
_geom_angle_publ_flag
O2A S1A O3A . . 120.96(6) ?
O2A S1A O1A . . 110.09(5) ?
O3A S1A O1A . . 102.91(5) ?
O2A S1A C5A . . 109.10(6) ?
O3A S1A C5A . . 109.78(6) ?
O1A S1A C5A . . 102.30(5) ?
C1A O1A S1A . . 117.15(7) ?
C1A N1A N2A . . 102.28(10) ?
C3A N2A N1A . . 113.71(10) ?
C3A N2A H2A . . 127.6(11) ?
N1A N2A H2A . . 118.7(11) ?
O5A N3A O4A . . 123.75(12) ?
O5A N3A C8A . . 118.62(11) ?
O4A N3A C8A . . 117.62(11) ?
N1A C1A C2A . . 114.26(11) ?
N1A C1A O1A . . 119.11(11) ?
C2A C1A O1A . . 126.58(11) ?
C3A C2A C1A . . 103.64(11) ?
C3A C2A H2AA . . 128.2 ?
C1A C2A H2AA . . 128.2 ?
N2A C3A C2A . . 106.11(11) ?
N2A C3A C4A . . 122.50(12) ?
C2A C3A C4A . . 131.36(12) ?
C3A C4A H4AA . . 109.5 ?
C3A C4A H4AB . . 109.5 ?
H4AA C4A H4AB . . 109.5 ?
C3A C4A H4AC . . 109.5 ?
H4AA C4A H4AC . . 109.5 ?
H4AB C4A H4AC . . 109.5 ?
C10A C5A C6A . . 121.96(12) ?
C10A C5A S1A . . 119.15(10) ?
C6A C5A S1A . . 118.86(10) ?
C7A C6A C5A . . 119.25(12) ?
C7A C6A H6A . . 120.4 ?
C5A C6A H6A . . 120.4 ?
C6A C7A C8A . . 118.10(12) ?
C6A C7A H7A . . 121.0 ?
C8A C7A H7A . . 121.0 ?
C9A C8A C7A . . 123.37(12) ?
C9A C8A N3A . . 118.64(12) ?
C7A C8A N3A . . 117.99(12) ?
C8A C9A C10A . . 118.33(12) ?
C8A C9A H9A . . 120.8 ?
C10A C9A H9A . . 120.8 ?
C5A C10A C9A . . 118.99(12) ?
C5A C10A H10A . . 120.5 ?
C9A C10A H10A . . 120.5 ?
O2B S1B O3B . . 121.47(6) ?
O2B S1B O1B . . 103.47(5) ?
O3B S1B O1B . . 109.58(5) ?
O2B S1B C5B . . 108.75(6) ?
O3B S1B C5B . . 109.18(6) ?
O1B S1B C5B . . 102.69(5) ?
C1B O1B S1B . . 117.88(7) ?
C1B N1B N2B . . 102.55(10) ?
C3B N2B N1B . . 113.21(10) ?
C3B N2B H2B . . 127.3(12) ?
N1B N2B H2B . . 119.4(12) ?
O4B N3B O5B . . 123.91(11) ?
O4B N3B C8B . . 118.19(11) ?
O5B N3B C8B . . 117.90(10) ?
N1B C1B C2B . . 114.10(11) ?
N1B C1B O1B . . 119.27(10) ?
C2B C1B O1B . . 126.55(11) ?
C3B C2B C1B . . 103.64(11) ?
C3B C2B H2BA . . 128.2 ?
C1B C2B H2BA . . 128.2 ?
N2B C3B C2B . . 106.49(11) ?
N2B C3B C4B . . 121.76(12) ?
C2B C3B C4B . . 131.75(12) ?
C3B C4B H4BA . . 109.5 ?
C3B C4B H4BB . . 109.5 ?
H4BA C4B H4BB . . 109.5 ?
C3B C4B H4BC . . 109.5 ?
H4BA C4B H4BC . . 109.5 ?
H4BB C4B H4BC . . 109.5 ?
C10B C5B C6B . . 122.51(11) ?
C10B C5B S1B . . 118.58(9) ?
C6B C5B S1B . . 118.90(9) ?
C7B C6B C5B . . 118.43(11) ?
C7B C6B H6B . . 120.8 ?
C5B C6B H6B . . 120.8 ?
C6B C7B C8B . . 118.56(11) ?
C6B C7B H7B . . 120.7 ?
C8B C7B H7B . . 120.7 ?
C9B C8B C7B . . 123.43(11) ?
C9B C8B N3B . . 118.23(11) ?
C7B C8B N3B . . 118.33(11) ?
C8B C9B C10B . . 118.07(11) ?
C8B C9B H9B . . 121.0 ?
C10B C9B H9B . . 121.0 ?
C9B C10B C5B . . 118.99(11) ?
C9B C10B H10B . . 120.5 ?
C5B C10B H10B . . 120.5 ?

loop_
_geom_bond_atom_site_label_1
_geom_bond_atom_site_label_2
_geom_bond_site_symmetry_2
_geom_bond_distance
_geom_bond_publ_flag
S1A O2A . 1.4204(10) ?
S1A O3A . 1.4260(9) ?
S1A O1A . 1.6001(9) ?
S1A C5A . 1.7615(13) ?
O1A C1A . 1.3977(14) ?
O4A N3A . 1.2304(15) ?
O5A N3A . 1.2220(15) ?
N1A C1A . 1.3190(16) ?
N1A N2A . 1.3559(14) ?
N2A C3A . 1.3506(16) ?
N2A H2A . 0.875(17) ?
N3A C8A . 1.4706(16) ?
C1A C2A . 1.3948(17) ?
C2A C3A . 1.3785(17) ?
C2A H2AA . 0.9500 ?
C3A C4A . 1.4905(18) ?
C4A H4AA . 0.9800 ?
C4A H4AB . 0.9800 ?
C4A H4AC . 0.9800 ?
C5A C10A . 1.3858(17) ?
C5A C6A . 1.3898(17) ?
C6A C7A . 1.3831(18) ?
C6A H6A . 0.9500 ?
C7A C8A . 1.3838(18) ?
C7A H7A . 0.9500 ?
C8A C9A . 1.3789(18) ?
C9A C10A . 1.3880(18) ?
C9A H9A . 0.9500 ?
C10A H10A . 0.9500 ?
S1B O2B . 1.4190(9) ?
S1B O3B . 1.4197(9) ?
S1B O1B . 1.6063(9) ?
S1B C5B . 1.7595(12) ?
O1B C1B . 1.3941(14) ?
O4B N3B . 1.2235(14) ?
O5B N3B . 1.2306(14) ?
N1B C1B . 1.3220(16) ?
N1B N2B . 1.3578(14) ?
N2B C3B . 1.3483(16) ?
N2B H2B . 0.853(19) ?
N3B C8B . 1.4741(15) ?
C1B C2B . 1.3902(16) ?
C2B C3B . 1.3793(18) ?
C2B H2BA . 0.9500 ?
C3B C4B . 1.4896(18) ?
C4B H4BA . 0.9800 ?
C4B H4BB . 0.9800 ?
C4B H4BC . 0.9800 ?
C5B C10B . 1.3891(17) ?
C5B C6B . 1.3901(17) ?
C6B C7B . 1.3833(17) ?
C6B H6B . 0.9500 ?
C7B C8B . 1.3842(17) ?
C7B H7B . 0.9500 ?
C8B C9B . 1.3809(17) ?
C9B C10B . 1.3838(17) ?
C9B H9B . 0.9500 ?
C10B H10B . 0.9500 ?

loop_
_geom_hbond_atom_site_label_D
_geom_hbond_atom_site_label_H
_geom_hbond_atom_site_label_A
_geom_hbond_site_symmetry_A
_geom_hbond_distance_DH
_geom_hbond_distance_HA
_geom_hbond_distance_DA
_geom_hbond_angle_DHA
_geom_hbond_publ_flag
N2A H2A N1B . 0.875(17) 2.047(17) 2.9063(15) 167.0(15) no
N2B H2B O4A 2_566 0.853(19) 2.121(19) 2.9630(15) 169.1(16) no
C2B H2BA O2B 2_757 0.95 2.63 3.3452(15) 132.1 no
C2B H2BA O4B 1_645 0.95 2.66 3.5201(15) 151.4 no
C4B H4BC O5B 1_645 0.98 2.60 3.5814(17) 176.8 no
C6B H6B O3B 2_657 0.95 2.48 3.3910(15) 160.1 no
C7B H7B O2B 1_455 0.95 2.39 3.1622(15) 137.6 no
C10B H10B O5B 1_655 0.95 2.54 3.3418(16) 142.0 no

loop_
_geom_torsion_atom_site_label_1
_geom_torsion_atom_site_label_2
_geom_torsion_atom_site_label_3
_geom_torsion_atom_site_label_4
_geom_torsion_site_symmetry_1
_geom_torsion_site_symmetry_2
_geom_torsion_site_symmetry_3
_geom_torsion_site_symmetry_4
_geom_torsion
_geom_torsion_publ_flag
O2A S1A O1A C1A . . . . -50.95(10) ?
O3A S1A O1A C1A . . . . 178.82(9) ?
C5A S1A O1A C1A . . . . 64.92(9) ?
C1A N1A N2A C3A . . . . 0.16(13) ?
N2A N1A C1A C2A . . . . 0.21(14) ?
N2A N1A C1A O1A . . . . 177.66(10) ?
S1A O1A C1A N1A . . . . 88.97(12) ?
S1A O1A C1A C2A . . . . -93.93(13) ?
N1A C1A C2A C3A . . . . -0.48(15) ?
O1A C1A C2A C3A . . . . -177.70(11) ?
N1A N2A C3A C2A . . . . -0.46(14) ?
N1A N2A C3A C4A . . . . 177.73(11) ?
C1A C2A C3A N2A . . . . 0.53(13) ?
C1A C2A C3A C4A . . . . -177.43(13) ?
O2A S1A C5A C10A . . . . 17.63(12) ?
O3A S1A C5A C10A . . . . 152.30(10) ?
O1A S1A C5A C10A . . . . -98.95(10) ?
O2A S1A C5A C6A . . . . -164.50(10) ?
O3A S1A C5A C6A . . . . -29.83(12) ?
O1A S1A C5A C6A . . . . 78.91(10) ?
C10A C5A C6A C7A . . . . -0.67(19) ?
S1A C5A C6A C7A . . . . -178.47(10) ?
C5A C6A C7A C8A . . . . 1.16(19) ?
C6A C7A C8A C9A . . . . -1.0(2) ?
C6A C7A C8A N3A . . . . 178.18(11) ?
O5A N3A C8A C9A . . . . 178.73(12) ?
O4A N3A C8A C9A . . . . -0.58(17) ?
O5A N3A C8A C7A . . . . -0.50(17) ?
O4A N3A C8A C7A . . . . -179.80(12) ?
C7A C8A C9A C10A . . . . 0.3(2) ?
N3A C8A C9A C10A . . . . -178.90(11) ?
C6A C5A C10A C9A . . . . -0.06(19) ?
S1A C5A C10A C9A . . . . 177.74(10) ?
C8A C9A C10A C5A . . . . 0.25(19) ?
O2B S1B O1B C1B . . . . 163.12(8) ?
O3B S1B O1B C1B . . . . 32.20(10) ?
C5B S1B O1B C1B . . . . -83.75(9) ?
C1B N1B N2B C3B . . . . 0.10(13) ?
N2B N1B C1B C2B . . . . 0.34(14) ?
N2B N1B C1B O1B . . . . 177.21(10) ?
S1B O1B C1B N1B . . . . 83.78(12) ?
S1B O1B C1B C2B . . . . -99.77(13) ?
N1B C1B C2B C3B . . . . -0.64(14) ?
O1B C1B C2B C3B . . . . -177.24(11) ?
N1B N2B C3B C2B . . . . -0.50(14) ?
N1B N2B C3B C4B . . . . 179.33(12) ?
C1B C2B C3B N2B . . . . 0.64(13) ?
C1B C2B C3B C4B . . . . -179.16(14) ?
O2B S1B C5B C10B . . . . 25.67(11) ?
O3B S1B C5B C10B . . . . 160.25(9) ?
O1B S1B C5B C10B . . . . -83.51(10) ?
O2B S1B C5B C6B . . . . -155.40(10) ?
O3B S1B C5B C6B . . . . -20.82(11) ?
O1B S1B C5B C6B . . . . 95.42(10) ?
C10B C5B C6B C7B . . . . 0.14(18) ?
S1B C5B C6B C7B . . . . -178.75(9) ?
C5B C6B C7B C8B . . . . 0.55(18) ?
C6B C7B C8B C9B . . . . -0.98(19) ?
C6B C7B C8B N3B . . . . 178.28(11) ?
O4B N3B C8B C9B . . . . -7.47(17) ?
O5B N3B C8B C9B . . . . 173.24(11) ?
O4B N3B C8B C7B . . . . 173.24(11) ?
O5B N3B C8B C7B . . . . -6.06(17) ?
C7B C8B C9B C10B . . . . 0.67(19) ?
N3B C8B C9B C10B . . . . -178.59(11) ?
C8B C9B C10B C5B . . . . 0.05(18) ?
C6B C5B C10B C9B . . . . -0.45(18) ?
S1B C5B C10B C9B . . . . 178.44(9) ?
